data_7234707
loop_
_publ_author_name
'Christoph Wetzel'
'Amaresh Mishra'
'Elena Mena-Osteritz'
'Karsten Walzer'
'Martin Pfeiffer'
'Peter Bauerle'

_publ_section_title
;
 Development of strongly absorbing S,N-heterohexacene-based donor
 materials for efficient vacuum-processed organic solar cells
;
_journal_name_full 'Journal of Materials Chemistry C'
_journal_page_first 3715
_journal_page_last 3725
_journal_paper_doi 10.1039/C5TC03539B
_journal_volume 4
_journal_year 2016
_chemical_formula_moiety 'C34 H30 N6 S4'
_chemical_formula_sum 'C34 H30 N6 S4'
_chemical_formula_weight 650.88
_chemical_name_systematic DCV-SN6_Hex
_space_group_crystal_system monoclinic
_space_group_IT_number 14
_space_group_name_Hall '-P 2ybc'
_space_group_name_H-M_alt 'P 1 21/c 1'
_atom_sites_solution_hydrogens geom
_cell_angle_alpha 90
_cell_angle_beta 96.1585(6)
_cell_angle_gamma 90
_cell_formula_units_Z 4
_cell_length_a 4.94184(3)
_cell_length_b 32.8876(2)
_cell_length_c 19.72071(13)
_cell_measurement_reflns_used 22538
_cell_measurement_temperature 180.00(14)
_cell_measurement_theta_max 76.2490
_cell_measurement_theta_min 4.5010
_cell_volume 3186.62(3)
_computing_cell_refinement
;
CrysAlisPro, Agilent Technologies,
Version 1.171.37.31 (release 14-01-2014 CrysAlis171 .NET)
(compiled Jan 14 2014,18:38:05)
;
_computing_data_collection
;
CrysAlisPro, Agilent Technologies,
Version 1.171.37.31 (release 14-01-2014 CrysAlis171 .NET)
(compiled Jan 14 2014,18:38:05)
;
_computing_data_reduction
;
CrysAlisPro, Agilent Technologies,
Version 1.171.37.31 (release 14-01-2014 CrysAlis171 .NET)
(compiled Jan 14 2014,18:38:05)
;
_computing_molecular_graphics 'Olex2 (Dolomanov et al., 2009)'
_computing_publication_material 'Olex2 (Dolomanov et al., 2009)'
_computing_structure_refinement 'ShelXL (Sheldrick, 2015)'
_computing_structure_solution 'ShelXS (Sheldrick, 2008)'
_diffrn_ambient_environment N~2~
_diffrn_ambient_temperature 180.00(14)
_diffrn_detector 'CCD plate'
_diffrn_detector_area_resol_mean 10.3385
_diffrn_detector_type Atlas
_diffrn_measured_fraction_theta_full 1.000
_diffrn_measured_fraction_theta_max 0.995
_diffrn_measurement_details
;
#__ type_ start__ end____ width___ exp.time_
  1 omega  -40.00    6.00   1.0000   16.0000
omega____ theta____ kappa____ phi______ frames
    -      -42.0007   38.0000    0.0000 46

#__ type_ start__ end____ width___ exp.time_
  2 omega  -49.00    3.00   1.0000   16.0000
omega____ theta____ kappa____ phi______ frames
    -      -42.0007   38.0000  -30.0000 52

#__ type_ start__ end____ width___ exp.time_
  3 omega -120.00  -94.00   1.0000   16.0000
omega____ theta____ kappa____ phi______ frames
    -      -42.0007  -99.0000  -30.0000 26

#__ type_ start__ end____ width___ exp.time_
  4 omega -124.00  -85.00   1.0000   16.0000
omega____ theta____ kappa____ phi______ frames
    -      -42.0007  -99.0000  -60.0000 39

#__ type_ start__ end____ width___ exp.time_
  5 omega  -74.00   -3.00   1.0000   16.0000
omega____ theta____ kappa____ phi______ frames
    -      -42.0007  125.0000  -60.0000 71

#__ type_ start__ end____ width___ exp.time_
  6 omega -116.00  -12.00   1.0000   16.0000
omega____ theta____ kappa____ phi______ frames
    -      -42.0007  -57.0000 -180.0000 104

#__ type_ start__ end____ width___ exp.time_
  7 omega   72.00   98.00   1.0000   16.0000
omega____ theta____ kappa____ phi______ frames
    -       42.0007 -125.0000   30.0000 26

#__ type_ start__ end____ width___ exp.time_
  8 omega  -28.00    7.00   1.0000   64.0000
omega____ theta____ kappa____ phi______ frames
    -      -61.5000   30.0000   90.0000 35

#__ type_ start__ end____ width___ exp.time_
  9 omega  -92.00  -34.00   1.0000   64.0000
omega____ theta____ kappa____ phi______ frames
    -      -61.5000   77.0000 -180.0000 58

#__ type_ start__ end____ width___ exp.time_
 10 omega   48.00   74.00   1.0000   64.0000
omega____ theta____ kappa____ phi______ frames
    -      113.0000  -45.0000   30.0000 26

#__ type_ start__ end____ width___ exp.time_
 11 omega   33.00  169.00   1.0000   64.0000
omega____ theta____ kappa____ phi______ frames
    -      113.0000  -15.0000  150.0000 136

#__ type_ start__ end____ width___ exp.time_
 12 omega  116.00  142.00   1.0000   64.0000
omega____ theta____ kappa____ phi______ frames
    -      113.0000  178.0000   60.0000 26

#__ type_ start__ end____ width___ exp.time_
 13 omega   37.00   90.00   1.0000   64.0000
omega____ theta____ kappa____ phi______ frames
    -      113.0000  -30.0000  -60.0000 53

#__ type_ start__ end____ width___ exp.time_
 14 omega   43.00   91.00   1.0000   64.0000
omega____ theta____ kappa____ phi______ frames
    -      113.0000  -77.0000 -180.0000 48

#__ type_ start__ end____ width___ exp.time_
 15 omega   55.00   81.00   1.0000   64.0000
omega____ theta____ kappa____ phi______ frames
    -      113.0000  -30.0000  150.0000 26

#__ type_ start__ end____ width___ exp.time_
 16 omega   40.00   85.00   1.0000   64.0000
omega____ theta____ kappa____ phi______ frames
    -      113.0000  -30.0000  120.0000 45

#__ type_ start__ end____ width___ exp.time_
 17 omega   58.00  116.00   1.0000   64.0000
omega____ theta____ kappa____ phi______ frames
    -      113.0000 -111.0000  120.0000 58

#__ type_ start__ end____ width___ exp.time_
 18 omega  118.00  166.00   1.0000   64.0000
omega____ theta____ kappa____ phi______ frames
    -      113.0000  111.0000   30.0000 48

#__ type_ start__ end____ width___ exp.time_
 19 omega   59.00  108.00   1.0000   64.0000
omega____ theta____ kappa____ phi______ frames
    -      113.0000  -95.0000  150.0000 49

#__ type_ start__ end____ width___ exp.time_
 20 omega   80.00  106.00   1.0000   64.0000
omega____ theta____ kappa____ phi______ frames
    -      113.0000  -77.0000   30.0000 26

#__ type_ start__ end____ width___ exp.time_
 21 omega   92.00  153.00   1.0000   64.0000
omega____ theta____ kappa____ phi______ frames
    -      113.0000   45.0000  150.0000 61

#__ type_ start__ end____ width___ exp.time_
 22 omega   78.00  104.00   1.0000   64.0000
omega____ theta____ kappa____ phi______ frames
    -      113.0000  178.0000   60.0000 26

#__ type_ start__ end____ width___ exp.time_
 23 omega   36.00   95.00   1.0000   64.0000
omega____ theta____ kappa____ phi______ frames
    -      113.0000 -111.0000  150.0000 59

#__ type_ start__ end____ width___ exp.time_
 24 omega   60.00   85.00   1.0000   64.0000
omega____ theta____ kappa____ phi______ frames
    -      113.0000  178.0000   90.0000 25

#__ type_ start__ end____ width___ exp.time_
 25 omega   61.00   94.00   1.0000   64.0000
omega____ theta____ kappa____ phi______ frames
    -      113.0000 -111.0000   30.0000 33

#__ type_ start__ end____ width___ exp.time_
 26 omega   89.00  114.00   1.0000   64.0000
omega____ theta____ kappa____ phi______ frames
    -      113.0000 -111.0000 -150.0000 25

#__ type_ start__ end____ width___ exp.time_
 27 omega   40.00   83.00   1.0000   64.0000
omega____ theta____ kappa____ phi______ frames
    -      113.0000  -45.0000 -150.0000 43

#__ type_ start__ end____ width___ exp.time_
 28 omega   45.00  123.00   1.0000   64.0000
omega____ theta____ kappa____ phi______ frames
    -      113.0000  -61.0000  120.0000 78

#__ type_ start__ end____ width___ exp.time_
 29 omega   36.00   61.00   1.0000   64.0000
omega____ theta____ kappa____ phi______ frames
    -      113.0000 -111.0000    0.0000 25

#__ type_ start__ end____ width___ exp.time_
 30 omega   77.00  116.00   1.0000   64.0000
omega____ theta____ kappa____ phi______ frames
    -      113.0000 -111.0000    0.0000 39

#__ type_ start__ end____ width___ exp.time_
 31 omega   59.00  116.00   1.0000   64.0000
omega____ theta____ kappa____ phi______ frames
    -      113.0000 -111.0000   60.0000 57

#__ type_ start__ end____ width___ exp.time_
 32 omega  114.00  145.00   1.0000   64.0000
omega____ theta____ kappa____ phi______ frames
    -      113.0000  -77.0000 -180.0000 31

#__ type_ start__ end____ width___ exp.time_
 33 omega   61.00   86.00   1.0000   64.0000
omega____ theta____ kappa____ phi______ frames
    -      113.0000  -45.0000  -30.0000 25

#__ type_ start__ end____ width___ exp.time_
 34 omega   57.00   82.00   1.0000   64.0000
omega____ theta____ kappa____ phi______ frames
    -      113.0000  -30.0000 -150.0000 25

#__ type_ start__ end____ width___ exp.time_
 35 omega   38.00   98.00   1.0000   64.0000
omega____ theta____ kappa____ phi______ frames
    -      113.0000  -45.0000  -90.0000 60

#__ type_ start__ end____ width___ exp.time_
 36 omega  135.00  173.00   1.0000   64.0000
omega____ theta____ kappa____ phi______ frames
    -      113.0000  111.0000 -180.0000 38

#__ type_ start__ end____ width___ exp.time_
 37 omega   91.00  116.00   1.0000   64.0000
omega____ theta____ kappa____ phi______ frames
    -      113.0000 -111.0000  -60.0000 25

#__ type_ start__ end____ width___ exp.time_
 38 omega   31.00  149.00   1.0000   64.0000
omega____ theta____ kappa____ phi______ frames
    -      113.0000  -15.0000  -30.0000 118

#__ type_ start__ end____ width___ exp.time_
 39 omega   57.00  110.00   1.0000   64.0000
omega____ theta____ kappa____ phi______ frames
    -      113.0000 -111.0000  -90.0000 53
;
_diffrn_measurement_device 'four-circle diffractometer'
_diffrn_measurement_device_type 'SuperNova, Dual, Cu at zero, Atlas'
_diffrn_measurement_method '\w scans'
_diffrn_orient_matrix_UB_11 0.2350161000
_diffrn_orient_matrix_UB_12 0.0305727000
_diffrn_orient_matrix_UB_13 -0.0023564000
_diffrn_orient_matrix_UB_21 0.0468883000
_diffrn_orient_matrix_UB_22 -0.0154647000
_diffrn_orient_matrix_UB_23 -0.0715533000
_diffrn_orient_matrix_UB_31 -0.2021347000
_diffrn_orient_matrix_UB_32 0.0319475000
_diffrn_orient_matrix_UB_33 -0.0323849000
_diffrn_radiation_monochromator mirror
_diffrn_radiation_probe x-ray
_diffrn_radiation_type CuK\a
_diffrn_radiation_wavelength 1.54184
_diffrn_reflns_av_R_equivalents 0.0224
_diffrn_reflns_av_unetI/netI 0.0126
_diffrn_reflns_Laue_measured_fraction_full 1.000
_diffrn_reflns_Laue_measured_fraction_max 0.995
_diffrn_reflns_limit_h_max 5
_diffrn_reflns_limit_h_min -6
_diffrn_reflns_limit_k_max 41
_diffrn_reflns_limit_k_min -30
_diffrn_reflns_limit_l_max 23
_diffrn_reflns_limit_l_min -24
_diffrn_reflns_number 34696
_diffrn_reflns_point_group_measured_fraction_full 1.000
_diffrn_reflns_point_group_measured_fraction_max 0.995
_diffrn_reflns_theta_full 67.684
_diffrn_reflns_theta_max 76.487
_diffrn_reflns_theta_min 3.508
_diffrn_source 'sealed X-ray tube'
_diffrn_source_type 'SuperNova (Cu) X-ray Source'
_exptl_absorpt_coefficient_mu 3.012
_exptl_absorpt_correction_T_max 0.957
_exptl_absorpt_correction_T_min 0.882
_exptl_absorpt_correction_type gaussian
_exptl_absorpt_process_details
;
CrysAlisPro, Agilent Technologies,
Version 1.171.37.31 (release 14-01-2014 CrysAlis171 .NET)
(compiled Jan 14 2014,18:38:05)
Numerical absorption correction based on gaussian integration over
			a multifaceted crystal model
Empirical absorption correction using spherical harmonics,
 implemented in SCALE3 ABSPACK scaling algorithm.
;
_exptl_crystal_colour 'clear bluish blue'
_exptl_crystal_colour_lustre clear
_exptl_crystal_colour_modifier bluish
_exptl_crystal_colour_primary blue
_exptl_crystal_density_diffrn 1.357
_exptl_crystal_description needle
_exptl_crystal_F_000 1360
_exptl_crystal_preparation Sublimed
_exptl_crystal_recrystallization_method 'By sublimation'
_exptl_crystal_size_max 0.1718
_exptl_crystal_size_mid 0.1106
_exptl_crystal_size_min 0.0597
_refine_diff_density_max 0.351
_refine_diff_density_min -0.233
_refine_diff_density_rms 0.046
_refine_ls_extinction_coef .
_refine_ls_extinction_method none
_refine_ls_goodness_of_fit_ref 1.074
_refine_ls_hydrogen_treatment constr
_refine_ls_matrix_type full
_refine_ls_number_parameters 425
_refine_ls_number_reflns 6665
_refine_ls_number_restraints 33
_refine_ls_restrained_S_all 1.107
_refine_ls_R_factor_all 0.0353
_refine_ls_R_factor_gt 0.0341
_refine_ls_shift/su_max 0.001
_refine_ls_shift/su_mean 0.000
_refine_ls_structure_factor_coef Fsqd
_refine_ls_weighting_details 'w=1/[\s^2^(Fo^2^)+(0.0370P)^2^+2.0209P] where P=(Fo^2^+2Fc^2^)/3'
_refine_ls_weighting_scheme calc
_refine_ls_wR_factor_gt 0.0864
_refine_ls_wR_factor_ref 0.0872
_reflns_Friedel_coverage 0.000
_reflns_Friedel_fraction_full .
_reflns_Friedel_fraction_max .
_reflns_number_gt 6430
_reflns_number_total 6665
_reflns_threshold_expression 'I > 2\s(I)'
_cod_data_source_file J-Mater-Chem-C-2016-4-3715.cif
_cod_data_source_block cwe14023
_cod_original_cell_volume 3186.62(4)
_cod_database_code 7234707
_shelx_space_group_comment
;
The symmetry employed for this shelxl refinement is uniquely defined
by the following loop, which should always be used as a source of
symmetry information in preference to the above space-group names.
They are only intended as comments.
;
_reflns_odcompleteness_completeness 99.93
_reflns_odcompleteness_iscentric 1
_reflns_odcompleteness_theta 66.97
_olex2_refinement_description
;
1. Fixed Uiso
 At 1.2 times of:
  All C(H) groups, All C(H,H) groups, All C(H,H,H,H) groups
 At 1.5 times of:
  All C(H,H,H) groups, All C(H,H,H,H,H,H) groups
2. Restrained distances
 C30-C24 \\sim C30-C35 \\sim C31-C30 \\sim C31-C29 \\sim C35-C34
 with sigma of 0.02
 C35-C34 \\sim C31-C29 \\sim C30-C35 \\sim C31-C30 \\sim C30-C24
 with sigma of 0.02
 C31-C29 \\sim C35-C34 \\sim C30-C35 \\sim C31-C30 \\sim C30-C24
 with sigma of 0.02
3. Rigid bond restraints
 C33, C29, C31, C30, C24
 with sigma for 1-2 distances of 0.01 and sigma for 1-3 distances of 0.01
4. Uiso/Uaniso restraints and constraints
C30 \\sim C24 \\sim C31 \\sim C29 \\sim C33: within 1.7A with sigma of 0.04 and
sigma for terminal atoms of 0.08
5. Others
 Fixed Sof: C29(0.75) H29A(0.75) H29B(0.75) H30A(0.75) H30B(0.75) H30C(0.25)
 H30D(0.25) C31(0.75) H31A(0.75) H31B(0.75) H33D(0.25) H33E(0.25) H33F(0.25)
 H33A(0.75) H33B(0.75) H33C(0.75) C34(0.25) H34A(0.25) H34B(0.25) C35(0.25)
 H35A(0.25) H35B(0.25) C36(0.25) H36A(0.25) H36B(0.25) C37(0.75) H37A(0.75)
 H37B(0.75)
6.a Secondary CH2 refined with riding coordinates:
 C14(H14A,H14B), C21(H21A,H21B), C24(H24A,H24B), C26(H26A,H26B), C27(H27A,
 H27B), C28(H28A,H28B), C29(H29A,H29B), C30(H30A,H30B), C30(H30C,H30D),
 C31(H31A,H31B), C34(H34A,H34B), C35(H35A,H35B), C36(H36A,H36B), C37(H37A,H37B)
6.b Me refined with riding coordinates:
 C33(H33D,H33E,H33F), C33(H33A,H33B,H33C)
6.c Aromatic/amide H refined with riding coordinates:
 C7(H7), C11(H11), C16(H16), C20(H20)
6.d Idealised Me refined as rotating group:
 C32(H32A,H32B,H32C)
;
_ins_header
;
TITL CWE14023 in P2(1)/c 
REM P2(1)/c (#14 in standard setting)
CELL 1.54184   4.941839  32.887641  19.720706  90.0000  96.1585  90.0000
ZERR    4.00   0.000033   0.000199   0.000132   0.0000   0.0006   0.0000
LATT  1
SYMM -x, y+1/2,-z+1/2 
SFAC C H N S
UNIT 136.00 120.00 24.00 16.00
TREF
HKLF 4
END
;
_olex2_date_sample_completion 2014-05-16
_olex2_date_sample_data_collection 2014-05-14
_olex2_exptl_crystal_mounting_method Manual
_olex2_submission_special_instructions 'No special instructions were received'

loop_
_space_group_symop_operation_xyz
'x, y, z'
'-x, y+1/2, -z+1/2'
'-x, -y, -z'
'x, -y-1/2, z-1/2'

loop_
_atom_site_label
_atom_site_type_symbol
_atom_site_fract_x
_atom_site_fract_y
_atom_site_fract_z
_atom_site_U_iso_or_equiv
_atom_site_adp_type
_atom_site_occupancy
_atom_site_site_symmetry_order
_atom_site_calc_flag
_atom_site_refinement_flags_posn
_atom_site_refinement_flags_adp
_atom_site_refinement_flags_occupancy
_atom_site_disorder_assembly
_atom_site_disorder_group
S1 S 0.52130(7) 0.30128(2) 0.29715(2) 0.02243(9) Uani 1 1 d . . . . .
S2 S 0.04988(8) 0.36498(2) 0.42025(2) 0.02493(9) Uani 1 1 d . . . . .
S3 S 1.38815(8) 0.32156(2) 0.04895(2) 0.02667(9) Uani 1 1 d . . . . .
S4 S 0.90958(7) 0.38210(2) 0.17065(2) 0.02391(9) Uani 1 1 d . . . . .
C1 C 0.5420(3) 0.37980(4) 0.27602(7) 0.0216(3) Uani 1 1 d . . . . .
N1 N 0.9872(3) 0.26545(4) 0.17615(6) 0.0248(3) Uani 1 1 d . . . . .
C2 C 1.0126(3) 0.33319(5) 0.15326(7) 0.0229(3) Uani 1 1 d . . . . .
N2 N 0.4640(3) 0.41825(4) 0.29253(6) 0.0236(3) Uani 1 1 d . . . . .
C3 C 0.7242(3) 0.32037(4) 0.23755(7) 0.0221(3) Uani 1 1 d . . . . .
C4 C 0.4211(3) 0.35045(4) 0.31505(7) 0.0218(3) Uani 1 1 d . . . . .
C5 C 0.7138(3) 0.36263(4) 0.23129(7) 0.0221(3) Uani 1 1 d . . . . .
C6 C 0.2607(3) 0.37202(4) 0.35738(7) 0.0223(3) Uani 1 1 d . . . . .
C7 C 0.1380(3) 0.43963(5) 0.37943(8) 0.0268(3) Uani 1 1 d . . . . .
H7 H 0.1331 0.4684 0.3747 0.032 Uiso 1 1 calc R . . . .
C8 C 0.8978(3) 0.30344(4) 0.19251(7) 0.0225(3) Uani 1 1 d . . . . .
C9 C 1.1787(3) 0.31269(5) 0.11122(7) 0.0239(3) Uani 1 1 d . . . . .
C10 C 1.1612(3) 0.27097(5) 0.12648(8) 0.0249(3) Uani 1 1 d . . . . .
C11 C 1.6454(3) 0.25195(5) 0.00240(8) 0.0298(3) Uani 1 1 d . . . . .
H11 H 1.6777 0.2236 0.0085 0.036 Uiso 1 1 calc R . . . .
C12 C -0.0047(3) 0.41773(5) 0.42482(8) 0.0264(3) Uani 1 1 d . . . . .
C13 C 0.2883(3) 0.41377(4) 0.34211(7) 0.0236(3) Uani 1 1 d . . . . .
C14 C 0.5479(3) 0.45617(4) 0.26225(8) 0.0260(3) Uani 1 1 d . . . . .
H14A H 0.7434 0.4543 0.2557 0.031 Uiso 1 1 calc R . . . .
H14B H 0.5262 0.4788 0.2944 0.031 Uiso 1 1 calc R . . . .
C15 C 1.4597(3) 0.26931(5) 0.04448(8) 0.0275(3) Uani 1 1 d . . . . .
C16 C 1.3209(3) 0.24628(5) 0.08886(8) 0.0280(3) Uani 1 1 d . . . . .
H16 H 1.3331 0.2175 0.0931 0.034 Uiso 1 1 calc R . . . .
C17 C 1.9745(3) 0.24690(6) -0.07952(8) 0.0322(4) Uani 1 1 d . . . . .
C18 C 1.7513(4) 0.31174(6) -0.06526(10) 0.0427(4) Uani 1 1 d . . . . .
C19 C -0.3157(4) 0.37942(6) 0.53794(9) 0.0350(4) Uani 1 1 d . . . . .
C20 C -0.1754(3) 0.43684(5) 0.46813(8) 0.0297(3) Uani 1 1 d . . . . .
H20 H -0.1933 0.4654 0.4620 0.036 Uiso 1 1 calc R . . . .
N3 N 2.1268(3) 0.22782(5) -0.10595(8) 0.0411(4) Uani 1 1 d . . . . .
N4 N -0.6136(4) 0.46992(5) 0.58131(9) 0.0503(4) Uani 1 1 d . . . . .
C21 C 0.4934(4) 0.50381(5) 0.16171(9) 0.0328(4) Uani 1 1 d . . . . .
H21A H 0.4990 0.5265 0.1949 0.039 Uiso 1 1 calc R . . . .
H21B H 0.6820 0.4987 0.1513 0.039 Uiso 1 1 calc R . . . .
C22 C -0.3194(3) 0.42109(5) 0.51757(8) 0.0311(3) Uani 1 1 d . . . . .
C23 C 1.7837(3) 0.27015(5) -0.04549(8) 0.0307(3) Uani 1 1 d . . . . .
C24 C 0.9114(4) 0.22639(5) 0.20387(9) 0.0342(4) Uani 1 1 d D U . . .
H24A H 0.8384 0.2086 0.1658 0.041 Uiso 1 1 calc R . . . .
H24B H 0.7643 0.2309 0.2334 0.041 Uiso 1 1 calc R . . . .
C25 C -0.4838(4) 0.44787(5) 0.55327(9) 0.0367(4) Uani 1 1 d . . . . .
N5 N -0.3126(4) 0.34631(5) 0.55590(9) 0.0508(4) Uani 1 1 d . . . . .
C26 C 0.3217(4) 0.51650(6) 0.09662(9) 0.0382(4) Uani 1 1 d . . . . .
H26A H 0.3026 0.4930 0.0650 0.046 Uiso 1 1 calc R . . . .
H26B H 0.1374 0.5239 0.1078 0.046 Uiso 1 1 calc R . . . .
N6 N 1.7222(5) 0.34482(7) -0.08262(12) 0.0710(7) Uani 1 1 d . . . . .
C27 C 0.3870(3) 0.46591(5) 0.19431(8) 0.0288(3) Uani 1 1 d . . . . .
H27A H 0.1934 0.4700 0.2013 0.035 Uiso 1 1 calc R . . . .
H27B H 0.3972 0.4425 0.1630 0.035 Uiso 1 1 calc R . . . .
C28 C 0.4407(5) 0.55207(6) 0.06083(10) 0.0475(5) Uani 1 1 d . . . . .
H28A H 0.6238 0.5445 0.0490 0.057 Uiso 1 1 calc R . . . .
H28B H 0.4624 0.5754 0.0926 0.057 Uiso 1 1 calc R . . . .
C29 C 1.0444(7) 0.13090(8) 0.22932(15) 0.0527(7) Uani 0.75 1 d D U P A 1
H29A H 1.2036 0.1282 0.2032 0.063 Uiso 0.75 1 calc R . P A 1
H29B H 0.8841 0.1374 0.1966 0.063 Uiso 0.75 1 calc R . P A 1
C30 C 1.1469(5) 0.20482(6) 0.24495(12) 0.0519(5) Uani 1 1 d D U . . .
H30A H 1.2894 0.2000 0.2142 0.062 Uiso 0.75 1 calc R . P B 1
H30B H 1.2245 0.2238 0.2809 0.062 Uiso 0.75 1 calc R . P B 1
H30C H 1.1958 0.2168 0.2907 0.062 Uiso 0.25 1 calc R . P C 2
H30D H 1.3099 0.2021 0.2202 0.062 Uiso 0.25 1 calc R . P C 2
C31 C 1.0935(7) 0.16525(8) 0.27866(15) 0.0467(6) Uani 0.75 1 d D U P A 1
H31A H 1.2514 0.1585 0.3120 0.056 Uiso 0.75 1 calc R . P A 1
H31B H 0.9326 0.1683 0.3041 0.056 Uiso 0.75 1 calc R . P A 1
C32 C 0.2666(6) 0.56515(8) -0.00371(12) 0.0629(7) Uani 1 1 d . . . . .
H32A H 0.2349 0.5418 -0.0344 0.094 Uiso 1 1 calc GR . . . .
H32B H 0.3608 0.5866 -0.0265 0.094 Uiso 1 1 calc GR . . . .
H32C H 0.0918 0.5755 0.0081 0.094 Uiso 1 1 calc GR . . . .
C33 C 0.9511(7) 0.05843(9) 0.21645(16) 0.0807(8) Uani 1 1 d . U . . .
H33D H 0.8653 0.0328 0.2277 0.121 Uiso 0.25 1 calc R . P D 2
H33E H 0.8280 0.0734 0.1831 0.121 Uiso 0.25 1 calc R . P D 2
H33F H 1.1215 0.0527 0.1971 0.121 Uiso 0.25 1 calc R . P D 2
H33A H 0.9210 0.0332 0.2409 0.121 Uiso 0.75 1 calc R . P E 1
H33B H 0.7905 0.0644 0.1844 0.121 Uiso 0.75 1 calc R . P E 1
H33C H 1.1104 0.0553 0.1913 0.121 Uiso 0.75 1 calc R . P E 1
C34 C 1.1551(15) 0.1292(2) 0.2829(4) 0.0374(16) Uani 0.25 1 d D . P A 2
H34A H 1.3125 0.1254 0.2564 0.045 Uiso 0.25 1 calc R . P A 2
H34B H 1.2250 0.1397 0.3285 0.045 Uiso 0.25 1 calc R . P A 2
C35 C 0.9613(13) 0.16064(16) 0.2467(4) 0.0255(12) Uani 0.25 1 d D . P A 2
H35A H 0.8010 0.1648 0.2721 0.031 Uiso 0.25 1 calc R . P A 2
H35B H 0.8977 0.1516 0.1999 0.031 Uiso 0.25 1 calc R . P A 2
C36 C 1.021(4) 0.0881(5) 0.2914(8) 0.050(3) Uani 0.25 1 d . . P A 2
H36A H 0.8472 0.0927 0.3111 0.060 Uiso 0.25 1 calc R . P A 2
H36B H 1.1398 0.0720 0.3250 0.060 Uiso 0.25 1 calc R . P A 2
C37 C 0.9959(16) 0.0905(2) 0.2635(2) 0.0584(14) Uani 0.75 1 d . . P A 1
H37A H 1.1558 0.0839 0.2963 0.070 Uiso 0.75 1 calc R . P A 1
H37B H 0.8360 0.0930 0.2894 0.070 Uiso 0.75 1 calc R . P A 1

loop_
_atom_site_aniso_label
_atom_site_aniso_U_11
_atom_site_aniso_U_22
_atom_site_aniso_U_33
_atom_site_aniso_U_23
_atom_site_aniso_U_13
_atom_site_aniso_U_12
S1 0.02515(17) 0.01959(16) 0.02381(17) 0.00173(12) 0.00837(13) 0.00095(12)
S2 0.02844(19) 0.02431(18) 0.02340(18) 0.00079(13) 0.00899(14) 0.00273(13)
S3 0.02784(19) 0.02949(19) 0.02422(18) 0.00027(14) 0.00993(14) -0.00052(14)
S4 0.02735(18) 0.02156(17) 0.02397(17) 0.00212(13) 0.00811(13) -0.00070(13)
C1 0.0227(7) 0.0219(7) 0.0202(7) 0.0007(5) 0.0022(5) 0.0003(5)
N1 0.0264(6) 0.0225(6) 0.0272(6) -0.0008(5) 0.0106(5) -0.0004(5)
C2 0.0233(7) 0.0241(7) 0.0215(7) 0.0000(5) 0.0038(5) -0.0002(6)
N2 0.0281(6) 0.0196(6) 0.0240(6) 0.0003(5) 0.0070(5) 0.0002(5)
C3 0.0225(7) 0.0231(7) 0.0210(7) 0.0003(5) 0.0041(5) -0.0007(5)
C4 0.0233(7) 0.0218(7) 0.0205(6) 0.0007(5) 0.0031(5) 0.0006(5)
C5 0.0229(7) 0.0228(7) 0.0209(7) 0.0007(5) 0.0042(5) -0.0011(5)
C6 0.0241(7) 0.0233(7) 0.0197(7) 0.0004(5) 0.0032(5) 0.0010(5)
C7 0.0311(8) 0.0233(7) 0.0263(7) -0.0014(6) 0.0050(6) 0.0028(6)
C8 0.0220(7) 0.0237(7) 0.0222(7) -0.0004(5) 0.0038(5) -0.0006(5)
C9 0.0229(7) 0.0276(7) 0.0218(7) -0.0009(6) 0.0048(5) -0.0016(6)
C10 0.0247(7) 0.0271(7) 0.0238(7) -0.0022(6) 0.0064(6) -0.0009(6)
C11 0.0280(8) 0.0335(8) 0.0288(8) -0.0058(6) 0.0069(6) 0.0007(6)
C12 0.0288(8) 0.0260(7) 0.0248(7) -0.0014(6) 0.0048(6) 0.0037(6)
C13 0.0261(7) 0.0234(7) 0.0215(7) -0.0001(5) 0.0037(6) 0.0012(6)
C14 0.0298(8) 0.0204(7) 0.0283(7) 0.0011(6) 0.0055(6) -0.0021(6)
C15 0.0270(7) 0.0316(8) 0.0248(7) -0.0029(6) 0.0064(6) 0.0008(6)
C16 0.0288(8) 0.0278(8) 0.0287(8) -0.0038(6) 0.0084(6) 0.0003(6)
C17 0.0288(8) 0.0414(9) 0.0274(8) -0.0081(7) 0.0080(6) -0.0054(7)
C18 0.0468(11) 0.0496(11) 0.0355(9) 0.0036(8) 0.0213(8) 0.0080(9)
C19 0.0417(9) 0.0377(10) 0.0273(8) -0.0038(7) 0.0116(7) 0.0036(7)
C20 0.0333(8) 0.0283(8) 0.0282(8) -0.0026(6) 0.0066(6) 0.0050(6)
N3 0.0356(8) 0.0492(9) 0.0408(8) -0.0143(7) 0.0153(7) -0.0055(7)
N4 0.0637(11) 0.0439(9) 0.0483(10) 0.0000(8) 0.0281(9) 0.0138(8)
C21 0.0358(9) 0.0279(8) 0.0350(9) 0.0073(7) 0.0056(7) -0.0041(7)
C22 0.0346(8) 0.0323(8) 0.0274(8) -0.0034(6) 0.0077(6) 0.0052(7)
C23 0.0275(8) 0.0399(9) 0.0256(7) -0.0056(6) 0.0076(6) 0.0008(7)
C24 0.0405(9) 0.0228(7) 0.0429(9) -0.0027(7) 0.0207(7) -0.0050(7)
C25 0.0438(10) 0.0354(9) 0.0330(9) 0.0007(7) 0.0143(7) 0.0056(8)
N5 0.0738(13) 0.0382(9) 0.0431(9) 0.0029(7) 0.0187(9) 0.0034(8)
C26 0.0408(10) 0.0359(9) 0.0378(9) 0.0114(7) 0.0035(8) -0.0015(7)
N6 0.0951(17) 0.0579(13) 0.0683(13) 0.0215(10) 0.0470(12) 0.0256(11)
C27 0.0311(8) 0.0244(7) 0.0313(8) 0.0042(6) 0.0046(6) -0.0016(6)
C28 0.0595(13) 0.0416(10) 0.0408(10) 0.0164(8) 0.0030(9) -0.0068(9)
C29 0.074(2) 0.0372(15) 0.0461(16) 0.0045(12) 0.0052(14) -0.0044(14)
C30 0.0716(15) 0.0331(10) 0.0547(12) 0.0144(9) 0.0241(11) 0.0090(9)
C31 0.067(2) 0.0346(14) 0.0387(14) 0.0071(11) 0.0059(14) -0.0029(13)
C32 0.0842(18) 0.0557(14) 0.0467(12) 0.0235(11) -0.0032(12) -0.0049(12)
C33 0.102(2) 0.0665(17) 0.0727(18) 0.0124(14) 0.0073(16) -0.0058(16)
C34 0.039(4) 0.026(3) 0.045(4) 0.015(3) -0.007(3) 0.002(3)
C35 0.028(3) 0.015(3) 0.033(3) 0.004(2) 0.001(3) -0.002(2)
C36 0.054(7) 0.018(4) 0.080(11) 0.010(7) 0.018(8) 0.004(4)
C37 0.071(3) 0.038(2) 0.066(3) 0.006(2) 0.009(3) 0.0019(17)

loop_
_atom_type_symbol
_atom_type_description
_atom_type_scat_dispersion_real
_atom_type_scat_dispersion_imag
_atom_type_scat_source
C C 0.0181 0.0091 'International Tables Vol C Tables 4.2.6.8 and 6.1.1.4'
H H 0.0000 0.0000 'International Tables Vol C Tables 4.2.6.8 and 6.1.1.4'
N N 0.0311 0.0180 'International Tables Vol C Tables 4.2.6.8 and 6.1.1.4'
S S 0.3331 0.5567 'International Tables Vol C Tables 4.2.6.8 and 6.1.1.4'

loop_
_exptl_crystal_face_index_h
_exptl_crystal_face_index_k
_exptl_crystal_face_index_l
_exptl_crystal_face_perp_dist
_exptl_oxdiff_crystal_face_indexfrac_h
_exptl_oxdiff_crystal_face_indexfrac_k
_exptl_oxdiff_crystal_face_indexfrac_l
_exptl_oxdiff_crystal_face_x
_exptl_oxdiff_crystal_face_y
_exptl_oxdiff_crystal_face_z
0 -21 -2 0.0191 -0.3321 -20.6615 -2.3336 -0.7042 0.4709 -0.5174
0 21 1 0.0292 -0.0013 20.9949 1.0015 0.6392 -0.3964 0.6386
3 -1 7 0.0871 2.6670 -0.6649 6.6581 0.5908 -0.3411 -0.7760
-3 1 -7 0.0813 -2.6670 0.6649 -6.6581 -0.5908 0.3411 0.7760
0 -12 11 0.0359 -0.3324 -11.6720 10.6640 -0.4601 -0.5981 -0.6511
1 10 -11 0.0577 0.6658 10.3402 -11.3315 0.4993 0.6821 0.5627
-3 13 0 0.0566 -2.6675 12.6578 0.3413 -0.2407 -0.3452 0.9325
3 -7 -5 0.0814 3.0004 -6.9884 -5.0073 0.5033 0.6070 -0.6676
0 11 10 0.0377 0.3329 10.6583 10.3309 0.3798 -0.8884 -0.0614
0 -13 -10 0.0460 0.0006 -12.9906 -9.9987 -0.3735 0.9164 -0.0913
1 -18 -6 0.0450 1.0010 -17.9900 -6.0027 -0.3006 0.7547 -0.5827
-3 1 6 0.0521 -3.0000 0.9890 6.0065 -0.6890 -0.5857 0.4435

loop_
_geom_angle_atom_site_label_1
_geom_angle_atom_site_label_2
_geom_angle_atom_site_label_3
_geom_angle
_geom_angle_site_symmetry_1
_geom_angle_site_symmetry_3
C4 S1 C3 89.93(7) . .
C6 S2 C12 90.70(7) . .
C9 S3 C15 90.56(7) . .
C2 S4 C5 89.49(7) . .
N2 C1 C4 110.84(13) . .
N2 C1 C5 136.33(13) . .
C5 C1 C4 112.82(13) . .
C8 N1 C10 106.65(12) . .
C8 N1 C24 127.56(12) . .
C10 N1 C24 125.78(13) . .
C8 C2 S4 113.15(11) . .
C9 C2 S4 140.12(12) . .
C9 C2 C8 106.73(13) . .
C1 N2 C13 106.47(12) . .
C1 N2 C14 126.17(12) . .
C13 N2 C14 127.35(12) . .
C5 C3 S1 113.62(11) . .
C5 C3 C8 110.82(13) . .
C8 C3 S1 135.56(12) . .
C1 C4 S1 112.34(11) . .
C6 C4 S1 141.47(12) . .
C6 C4 C1 106.17(13) . .
C1 C5 S4 134.51(11) . .
C3 C5 S4 114.20(11) . .
C3 C5 C1 111.29(13) . .
C4 C6 S2 141.77(12) . .
C4 C6 C13 106.88(13) . .
C13 C6 S2 111.35(11) . .
C12 C7 H7 124.5 . .
C13 C7 H7 124.5 . .
C13 C7 C12 111.01(14) . .
N1 C8 C2 110.18(13) . .
N1 C8 C3 137.49(14) . .
C2 C8 C3 112.33(13) . .
C2 C9 S3 141.23(12) . .
C2 C9 C10 106.79(13) . .
C10 C9 S3 111.99(11) . .
N1 C10 C9 109.65(13) . .
N1 C10 C16 136.73(15) . .
C16 C10 C9 113.62(14) . .
C15 C11 H11 115.4 . .
C23 C11 H11 115.4 . .
C23 C11 C15 129.18(16) . .
C7 C12 S2 112.62(11) . .
C7 C12 C20 122.26(15) . .
C20 C12 S2 125.12(12) . .
N2 C13 C6 109.62(13) . .
N2 C13 C7 136.07(14) . .
C7 C13 C6 114.31(13) . .
N2 C14 H14A 108.9 . .
N2 C14 H14B 108.9 . .
N2 C14 C27 113.31(13) . .
H14A C14 H14B 107.7 . .
C27 C14 H14A 108.9 . .
C27 C14 H14B 108.9 . .
C11 C15 S3 124.58(13) . .
C16 C15 S3 112.64(11) . .
C16 C15 C11 122.75(15) . .
C10 C16 H16 124.4 . .
C15 C16 C10 111.18(14) . .
C15 C16 H16 124.4 . .
N3 C17 C23 178.9(2) . .
N6 C18 C23 178.3(3) . .
N5 C19 C22 178.31(19) . .
C12 C20 H20 114.6 . .
C22 C20 C12 130.76(16) . .
C22 C20 H20 114.6 . .
H21A C21 H21B 107.7 . .
C26 C21 H21A 108.9 . .
C26 C21 H21B 108.9 . .
C26 C21 C27 113.25(14) . .
C27 C21 H21A 108.9 . .
C27 C21 H21B 108.9 . .
C19 C22 C25 116.27(15) . .
C20 C22 C19 124.85(15) . .
C20 C22 C25 118.87(16) . .
C11 C23 C17 119.57(16) . .
C11 C23 C18 124.09(15) . .
C18 C23 C17 116.33(15) . .
N1 C24 H24A 108.9 . .
N1 C24 H24B 108.9 . .
N1 C24 C30 113.40(15) . .
H24A C24 H24B 107.7 . .
C30 C24 H24A 108.9 . .
C30 C24 H24B 108.9 . .
N4 C25 C22 178.8(2) . .
C21 C26 H26A 108.9 . .
C21 C26 H26B 108.9 . .
H26A C26 H26B 107.7 . .
C28 C26 C21 113.29(16) . .
C28 C26 H26A 108.9 . .
C28 C26 H26B 108.9 . .
C14 C27 C21 111.94(13) . .
C14 C27 H27A 109.2 . .
C14 C27 H27B 109.2 . .
C21 C27 H27A 109.2 . .
C21 C27 H27B 109.2 . .
H27A C27 H27B 107.9 . .
C26 C28 H28A 108.9 . .
C26 C28 H28B 108.9 . .
C26 C28 C32 113.25(18) . .
H28A C28 H28B 107.7 . .
C32 C28 H28A 108.9 . .
C32 C28 H28B 108.9 . .
H29A C29 H29B 107.7 . .
C31 C29 H29A 108.9 . .
C31 C29 H29B 108.9 . .
C31 C29 C37 113.3(3) . .
C37 C29 H29A 108.9 . .
C37 C29 H29B 108.9 . .
C24 C30 H30A 107.6 . .
C24 C30 H30B 107.6 . .
C24 C30 H30C 113.4 . .
C24 C30 H30D 113.4 . .
C24 C30 C35 91.5(3) . .
H30A C30 H30B 107.1 . .
H30C C30 H30D 110.7 . .
C31 C30 C24 118.7(2) . .
C31 C30 H30A 107.6 . .
C31 C30 H30B 107.6 . .
C35 C30 H30C 113.4 . .
C35 C30 H30D 113.4 . .
C29 C31 C30 113.1(2) . .
C29 C31 H31A 109.0 . .
C29 C31 H31B 109.0 . .
C30 C31 H31A 109.0 . .
C30 C31 H31B 109.0 . .
H31A C31 H31B 107.8 . .
C28 C32 H32A 109.5 . .
C28 C32 H32B 109.5 . .
C28 C32 H32C 109.5 . .
H32A C32 H32B 109.5 . .
H32A C32 H32C 109.5 . .
H32B C32 H32C 109.5 . .
H33D C33 H33E 109.5 . .
H33D C33 H33F 109.5 . .
H33E C33 H33F 109.5 . .
H33A C33 H33B 109.5 . .
H33A C33 H33C 109.5 . .
H33B C33 H33C 109.5 . .
C36 C33 H33D 109.5 . .
C36 C33 H33E 109.5 . .
C36 C33 H33F 109.5 . .
C37 C33 H33A 109.5 . .
C37 C33 H33B 109.5 . .
C37 C33 H33C 109.5 . .
H34A C34 H34B 107.8 . .
C35 C34 H34A 109.0 . .
C35 C34 H34B 109.0 . .
C36 C34 H34A 109.0 . .
C36 C34 H34B 109.0 . .
C36 C34 C35 113.1(8) . .
C30 C35 H35A 110.6 . .
C30 C35 H35B 110.6 . .
C34 C35 C30 105.8(5) . .
C34 C35 H35A 110.6 . .
C34 C35 H35B 110.6 . .
H35A C35 H35B 108.7 . .
C33 C36 H36A 108.2 . .
C33 C36 H36B 108.2 . .
C34 C36 C33 116.3(10) . .
C34 C36 H36A 108.2 . .
C34 C36 H36B 108.2 . .
H36A C36 H36B 107.4 . .
C29 C37 H37A 109.1 . .
C29 C37 H37B 109.1 . .
C33 C37 C29 112.6(3) . .
C33 C37 H37A 109.1 . .
C33 C37 H37B 109.1 . .
H37A C37 H37B 107.8 . .

loop_
_geom_bond_atom_site_label_1
_geom_bond_atom_site_label_2
_geom_bond_distance
_geom_bond_site_symmetry_2
S1 C3 1.7416(15) .
S1 C4 1.7386(15) .
S2 C6 1.7185(15) .
S2 C12 1.7594(16) .
S3 C9 1.7139(15) .
S3 C15 1.7585(16) .
S4 C2 1.7324(15) .
S4 C5 1.7389(15) .
C1 N2 1.3712(18) .
C1 C4 1.407(2) .
C1 C5 1.407(2) .
N1 C8 1.3749(19) .
N1 C10 1.3828(19) .
N1 C24 1.4606(19) .
C2 C8 1.404(2) .
C2 C9 1.401(2) .
N2 C13 1.3835(19) .
N2 C14 1.4621(18) .
C3 C5 1.395(2) .
C3 C8 1.414(2) .
C4 C6 1.404(2) .
C6 C13 1.415(2) .
C7 H7 0.9500 .
C7 C12 1.398(2) .
C7 C13 1.391(2) .
C9 C10 1.409(2) .
C10 C16 1.400(2) .
C11 H11 0.9500 .
C11 C15 1.421(2) .
C11 C23 1.362(2) .
C12 C20 1.411(2) .
C14 H14A 0.9900 .
C14 H14B 0.9900 .
C14 C27 1.517(2) .
C15 C16 1.392(2) .
C16 H16 0.9500 .
C17 N3 1.147(2) .
C17 C23 1.435(2) .
C18 C23 1.427(3) .
C18 N6 1.145(3) .
C19 C22 1.428(2) .
C19 N5 1.145(3) .
C20 H20 0.9500 .
C20 C22 1.369(2) .
N4 C25 1.149(2) .
C21 H21A 0.9900 .
C21 H21B 0.9900 .
C21 C26 1.519(2) .
C21 C27 1.522(2) .
C22 C25 1.433(2) .
C24 H24A 0.9900 .
C24 H24B 0.9900 .
C24 C30 1.520(3) .
C26 H26A 0.9900 .
C26 H26B 0.9900 .
C26 C28 1.517(2) .
C27 H27A 0.9900 .
C27 H27B 0.9900 .
C28 H28A 0.9900 .
C28 H28B 0.9900 .
C28 C32 1.520(3) .
C29 H29A 0.9900 .
C29 H29B 0.9900 .
C29 C31 1.494(4) .
C29 C37 1.520(7) .
C30 H30A 0.9900 .
C30 H30B 0.9900 .
C30 H30C 0.9900 .
C30 H30D 0.9900 .
C30 C31 1.498(3) .
C30 C35 1.721(6) .
C31 H31A 0.9900 .
C31 H31B 0.9900 .
C32 H32A 0.9800 .
C32 H32B 0.9800 .
C32 H32C 0.9800 .
C33 H33D 0.9800 .
C33 H33E 0.9800 .
C33 H33F 0.9800 .
C33 H33A 0.9800 .
C33 H33B 0.9800 .
C33 H33C 0.9800 .
C33 C36 1.774(17) .
C33 C37 1.405(7) .
C34 H34A 0.9900 .
C34 H34B 0.9900 .
C34 C35 1.533(8) .
C34 C36 1.523(18) .
C35 H35A 0.9900 .
C35 H35B 0.9900 .
C36 H36A 0.9900 .
C36 H36B 0.9900 .
C37 H37A 0.9900 .
C37 H37B 0.9900 .

loop_
_geom_torsion_atom_site_label_1
_geom_torsion_atom_site_label_2
_geom_torsion_atom_site_label_3
_geom_torsion_atom_site_label_4
_geom_torsion
_geom_torsion_site_symmetry_1
_geom_torsion_site_symmetry_2
_geom_torsion_site_symmetry_3
_geom_torsion_site_symmetry_4
S1 C3 C5 S4 -178.68(7) . . . .
S1 C3 C5 C1 0.78(17) . . . .
S1 C3 C8 N1 -1.2(3) . . . .
S1 C3 C8 C2 178.83(13) . . . .
S1 C4 C6 S2 -0.8(3) . . . .
S1 C4 C6 C13 178.52(15) . . . .
S2 C6 C13 N2 178.62(10) . . . .
S2 C6 C13 C7 -1.19(17) . . . .
S2 C12 C20 C22 4.5(3) . . . .
S3 C9 C10 N1 -179.15(10) . . . .
S3 C9 C10 C16 1.19(18) . . . .
S3 C15 C16 C10 -0.68(18) . . . .
S4 C2 C8 N1 179.88(10) . . . .
S4 C2 C8 C3 -0.15(17) . . . .
S4 C2 C9 S3 -0.6(3) . . . .
S4 C2 C9 C10 179.85(15) . . . .
C1 N2 C13 C6 1.01(16) . . . .
C1 N2 C13 C7 -179.24(18) . . . .
C1 N2 C14 C27 81.12(18) . . . .
C1 C4 C6 S2 -178.86(15) . . . .
C1 C4 C6 C13 0.48(16) . . . .
N1 C10 C16 C15 -179.85(17) . . . .
N1 C24 C30 C31 177.45(19) . . . .
N1 C24 C30 C35 -168.5(3) . . . .
C2 S4 C5 C1 -179.94(16) . . . .
C2 S4 C5 C3 -0.64(12) . . . .
C2 C9 C10 N1 0.54(17) . . . .
C2 C9 C10 C16 -179.12(13) . . . .
N2 C1 C4 S1 -178.55(10) . . . .
N2 C1 C4 C6 0.14(17) . . . .
N2 C1 C5 S4 -2.8(3) . . . .
N2 C1 C5 C3 177.88(16) . . . .
N2 C14 C27 C21 -175.70(13) . . . .
C3 S1 C4 C1 -0.03(11) . . . .
C3 S1 C4 C6 -178.00(19) . . . .
C4 S1 C3 C5 -0.43(12) . . . .
C4 S1 C3 C8 -179.58(16) . . . .
C4 C1 N2 C13 -0.71(16) . . . .
C4 C1 N2 C14 -179.68(13) . . . .
C4 C1 C5 S4 178.51(12) . . . .
C4 C1 C5 C3 -0.80(18) . . . .
C4 C6 C13 N2 -0.93(17) . . . .
C4 C6 C13 C7 179.26(13) . . . .
C5 S4 C2 C8 0.44(12) . . . .
C5 S4 C2 C9 -179.74(19) . . . .
C5 C1 N2 C13 -179.41(17) . . . .
C5 C1 N2 C14 1.6(3) . . . .
C5 C1 C4 S1 0.48(16) . . . .
C5 C1 C4 C6 179.16(12) . . . .
C5 C3 C8 N1 179.63(17) . . . .
C5 C3 C8 C2 -0.33(18) . . . .
C6 S2 C12 C7 -0.47(13) . . . .
C6 S2 C12 C20 178.64(15) . . . .
C7 C12 C20 C22 -176.47(17) . . . .
C8 N1 C10 C9 -0.53(17) . . . .
C8 N1 C10 C16 179.02(18) . . . .
C8 N1 C24 C30 -114.67(18) . . . .
C8 C2 C9 S3 179.21(15) . . . .
C8 C2 C9 C10 -0.33(17) . . . .
C8 C3 C5 S4 0.68(17) . . . .
C8 C3 C5 C1 -179.86(12) . . . .
C9 S3 C15 C11 -176.72(15) . . . .
C9 S3 C15 C16 1.15(13) . . . .
C9 C2 C8 N1 0.00(17) . . . .
C9 C2 C8 C3 179.98(13) . . . .
C9 C10 C16 C15 -0.3(2) . . . .
C10 N1 C8 C2 0.33(17) . . . .
C10 N1 C8 C3 -179.64(17) . . . .
C10 N1 C24 C30 66.9(2) . . . .
C11 C15 C16 C10 177.23(15) . . . .
C12 S2 C6 C4 -179.78(19) . . . .
C12 S2 C6 C13 0.91(12) . . . .
C12 C7 C13 N2 -178.91(16) . . . .
C12 C7 C13 C6 0.8(2) . . . .
C12 C20 C22 C19 2.7(3) . . . .
C12 C20 C22 C25 -178.57(18) . . . .
C13 N2 C14 C27 -97.65(17) . . . .
C13 C7 C12 S2 -0.12(18) . . . .
C13 C7 C12 C20 -179.25(15) . . . .
C14 N2 C13 C6 179.97(14) . . . .
C14 N2 C13 C7 -0.3(3) . . . .
C15 S3 C9 C2 179.18(19) . . . .
C15 S3 C9 C10 -1.30(12) . . . .
C15 C11 C23 C17 176.45(16) . . . .
C15 C11 C23 C18 -3.9(3) . . . .
C21 C26 C28 C32 -179.14(19) . . . .
C23 C11 C15 S3 -6.1(3) . . . .
C23 C11 C15 C16 176.27(17) . . . .
C24 N1 C8 C2 -178.33(15) . . . .
C24 N1 C8 C3 1.7(3) . . . .
C24 N1 C10 C9 178.15(15) . . . .
C24 N1 C10 C16 -2.3(3) . . . .
C24 C30 C31 C29 72.4(3) . . . .
C24 C30 C35 C34 176.4(5) . . . .
C26 C21 C27 C14 -175.01(15) . . . .
C27 C21 C26 C28 -175.06(16) . . . .
C31 C29 C37 C33 -179.8(4) . . . .
C31 C30 C35 C34 -28.5(5) . . . .
C35 C30 C31 C29 43.6(5) . . . .
C35 C34 C36 C33 72.6(13) . . . .
C36 C33 C37 C29 165(4) . . . .
C36 C34 C35 C30 178.0(8) . . . .
C37 C29 C31 C30 178.8(4) . . . .
C37 C33 C36 C34 -30(3) . . . .
